data_4002085
loop_
_publ_author_name
'Zhang, Junjie'
'Zheng, Hong'
'Malliakas, Christos D.'
'Allred, Jared M.'
'Ren, Yang'
'Li, Qing&#x2019;an'
'Han, Tian-Heng'
'Mitchell, J.F.'

_publ_section_title
;
 Brownmillerite Ca2Co2O5: Synthesis, Stability, and Re-entrant Single
 Crystal to Single Crystal Structural Transitions
;
_journal_issue 24
_journal_name_full 'Chemistry of Materials'
_journal_page_first 7172
_journal_paper_doi 10.1021/cm503873x
_journal_volume 26
_journal_year 2014
_chemical_formula_moiety 'Ca2 Co2 O5'
_chemical_formula_sum 'Ca2 Co2 O5'
_chemical_formula_weight 278.02
_chemical_name_systematic
; 
 ? 
;
_space_group_IT_number 11
_symmetry_cell_setting monoclinic
_symmetry_space_group_name_Hall '-P 2yb'
_symmetry_space_group_name_H-M 'P 1 21/m 1'
_atom_sites_solution_primary direct
_atom_sites_solution_secondary difmap
_audit_creation_method SHELXL-97
_cell_angle_alpha 90.00
_cell_angle_beta 90.1730(10)
_cell_angle_gamma 90.00
_cell_formula_units_Z 8
_cell_length_a 5.30280(10)
_cell_length_b 14.7838(3)
_cell_length_c 10.9810(2)
_cell_measurement_reflns_used 4069
_cell_measurement_temperature 200(2)
_cell_measurement_theta_max 31.46
_cell_measurement_theta_min 2.76
_cell_volume 860.86(3)
_computing_cell_refinement 'Bruker SAINT'
_computing_data_collection 'Bruker APEX2'
_computing_data_reduction 'Bruker SAINT'
_computing_molecular_graphics 'Bruker SHELXTL'
_computing_publication_material 'Bruker SHELXTL'
_computing_structure_refinement 'SHELXL-97 (Sheldrick, 2008)'
_computing_structure_solution 'SHELXS-97 (Sheldrick, 2008)'
_diffrn_ambient_temperature 200(2)
_diffrn_measured_fraction_theta_full 0.996
_diffrn_measured_fraction_theta_max 0.996
_diffrn_measurement_device_type 'Bruker APEX-II CCD'
_diffrn_measurement_method '\f and \w scans'
_diffrn_radiation_monochromator graphite
_diffrn_radiation_source 'fine-focus sealed tube'
_diffrn_radiation_type MoK\a
_diffrn_radiation_wavelength 0.71073
_diffrn_reflns_av_R_equivalents 0.0310
_diffrn_reflns_av_sigmaI/netI 0.0281
_diffrn_reflns_limit_h_max 7
_diffrn_reflns_limit_h_min -7
_diffrn_reflns_limit_k_max 21
_diffrn_reflns_limit_k_min -21
_diffrn_reflns_limit_l_max 16
_diffrn_reflns_limit_l_min -16
_diffrn_reflns_number 11770
_diffrn_reflns_theta_full 31.50
_diffrn_reflns_theta_max 31.50
_diffrn_reflns_theta_min 1.85
_diffrn_standards_number 0
_exptl_absorpt_coefficient_mu 10.002
_exptl_absorpt_correction_T_max 0.4942
_exptl_absorpt_correction_T_min 0.4131
_exptl_absorpt_correction_type multi-scan
_exptl_absorpt_process_details 'SADABS (Sheldrick, 2003)'
_exptl_crystal_colour black
_exptl_crystal_density_diffrn 4.290
_exptl_crystal_density_method 'not measured'
_exptl_crystal_description block
_exptl_crystal_F_000 1072
_exptl_crystal_size_max 0.06
_exptl_crystal_size_mid 0.05
_exptl_crystal_size_min 0.05
_refine_diff_density_max 0.803
_refine_diff_density_min -0.958
_refine_diff_density_rms 0.168
_refine_ls_extinction_method none
_refine_ls_goodness_of_fit_ref 0.984
_refine_ls_matrix_type full
_refine_ls_number_parameters 178
_refine_ls_number_reflns 2939
_refine_ls_number_restraints 0
_refine_ls_restrained_S_all 0.984
_refine_ls_R_factor_all 0.0528
_refine_ls_R_factor_gt 0.0265
_refine_ls_shift/su_max 0.000
_refine_ls_shift/su_mean 0.000
_refine_ls_structure_factor_coef Fsqd
_refine_ls_weighting_details 'calc w=1/[\s^2^(Fo^2^)+(0.0367P)^2^+0.0000P] where P=(Fo^2^+2Fc^2^)/3'
_refine_ls_weighting_scheme calc
_refine_ls_wR_factor_gt 0.0655
_refine_ls_wR_factor_ref 0.0760
_reflns_number_gt 1762
_reflns_number_total 2939
_reflns_threshold_expression >2sigma(I)
_cod_data_source_file cm503873x_si_005.cif
_cod_data_source_block xx
_cod_depositor_comments
;
The following automatic conversions were performed:

'_symmetry_cell_setting' value 'Monoclinic' changed to 'monoclinic'
according to
/home/saulius/struct/COD-crude-data--automatic-downloads/rss-feeds/ACS/lib/dictionaries/cif_core.dic
dictionary named 'cif_core.dic' version 2.4.2 from 2011-04-26.

Automatic conversion script
Id: cif_fix_values 2935 2014-11-11 08:27:57Z andrius 

 Adding full bibliography for 4002083--4002086.cif.
;
_cod_original_sg_symbol_H-M 'P1 21/m 1'
_cod_database_code 4002085

loop_
_symmetry_equiv_pos_as_xyz
'x, y, z'
'-x, y+1/2, -z'
'-x, -y, -z'
'x, -y-1/2, z'

loop_
_atom_site_label
_atom_site_type_symbol
_atom_site_fract_x
_atom_site_fract_y
_atom_site_fract_z
_atom_site_U_iso_or_equiv
_atom_site_adp_type
_atom_site_occupancy
_atom_site_symmetry_multiplicity
_atom_site_calc_flag
_atom_site_refinement_flags
Ca1 Ca 0.02046(13) 0.10786(6) 0.26037(8) 0.00803(17) Uani 1 1 d .
Ca2 Ca 0.02025(14) 0.60780(5) 0.24053(8) 0.00818(17) Uani 1 1 d .
Ca3 Ca 0.48996(14) 0.60809(6) 0.01022(8) 0.00827(17) Uani 1 1 d .
Ca4 Ca 0.48982(13) 0.10778(6) 0.49039(8) 0.00807(17) Uani 1 1 d .
Co1 Co 0.44541(11) 0.2500 0.71906(6) 0.00712(14) Uani 1 2 d S
Co2 Co 0.55479(11) 0.2500 0.21948(6) 0.00752(14) Uani 1 2 d S
Co3 Co 0.04616(11) 0.2500 0.02967(6) 0.00754(15) Uani 1 2 d S
Co4 Co 0.95280(11) 0.2500 0.52993(6) 0.00747(15) Uani 1 2 d S
Co5 Co 0.0000 0.0000 0.5000 0.00582(17) Uani 1 2 d S
Co6 Co 0.0000 0.0000 0.0000 0.00612(17) Uani 1 2 d S
Co7 Co 0.51120(6) 0.00014(2) 0.25026(3) 0.00556(15) Uani 1 1 d .
O1 O 0.0878(5) 0.2500 0.6924(3) 0.0078(6) Uani 1 2 d S
O2 O 0.9132(5) 0.2500 0.1927(3) 0.0092(7) Uani 1 2 d S
O3 O 0.5942(5) 0.2500 0.5597(3) 0.0081(6) Uani 1 2 d S
O4 O 0.4056(5) 0.2500 0.0593(3) 0.0092(7) Uani 1 2 d S
O5 O 0.0217(5) 0.1394(2) 0.4703(3) 0.0121(6) Uani 1 1 d .
O6 O 0.0234(5) 0.6402(2) 0.0308(3) 0.0110(6) Uani 1 1 d .
O7 O 0.4971(5) 0.6382(2) 0.2206(3) 0.0123(6) Uani 1 1 d .
O8 O 0.4963(5) 0.1386(2) 0.2806(3) 0.0128(7) Uani 1 1 d .
O9 O 0.2382(4) 0.00985(15) 0.6263(3) 0.0088(4) Uani 1 1 d .
O10 O 0.7639(4) 0.01029(15) 0.1255(3) 0.0091(4) Uani 1 1 d .
O11 O 0.2620(4) 0.51459(15) 0.3765(3) 0.0091(4) Uani 1 1 d .
O12 O 0.2664(4) 0.01488(15) 0.1255(3) 0.0080(4) Uani 1 1 d .

loop_
_atom_site_aniso_label
_atom_site_aniso_U_11
_atom_site_aniso_U_22
_atom_site_aniso_U_33
_atom_site_aniso_U_23
_atom_site_aniso_U_13
_atom_site_aniso_U_12
Ca1 0.0105(3) 0.0062(4) 0.0074(4) 0.0001(3) -0.0008(2) 0.0001(2)
Ca2 0.0112(3) 0.0060(4) 0.0074(4) 0.0000(3) -0.0006(2) 0.0005(2)
Ca3 0.0101(3) 0.0066(4) 0.0081(4) 0.0001(3) -0.0004(2) -0.0004(3)
Ca4 0.0097(3) 0.0062(4) 0.0083(4) 0.0005(3) -0.0009(2) -0.0006(3)
Co1 0.0089(3) 0.0053(3) 0.0071(3) 0.000 -0.0002(2) 0.000
Co2 0.0092(3) 0.0064(3) 0.0069(3) 0.000 -0.0012(2) 0.000
Co3 0.0096(3) 0.0056(3) 0.0075(3) 0.000 -0.0004(2) 0.000
Co4 0.0089(3) 0.0059(3) 0.0076(3) 0.000 -0.0008(2) 0.000
Co5 0.0064(3) 0.0061(4) 0.0050(4) -0.0007(3) -0.0009(2) -0.0001(3)
Co6 0.0065(3) 0.0067(4) 0.0051(4) -0.0004(3) -0.0007(2) 0.0002(3)
Co7 0.0058(2) 0.0070(4) 0.0039(4) 0.0003(3) -0.0007(2) -0.0002(2)
O1 0.0106(14) 0.0038(16) 0.0088(17) 0.000 -0.0044(11) 0.000
O2 0.0086(14) 0.0093(17) 0.0096(18) 0.000 -0.0006(11) 0.000
O3 0.0088(14) 0.0054(16) 0.0100(18) 0.000 0.0005(11) 0.000
O4 0.0114(14) 0.0094(17) 0.0069(17) 0.000 -0.0017(11) 0.000
O5 0.0137(11) 0.0115(16) 0.0110(16) -0.0023(12) -0.0001(9) 0.0005(10)
O6 0.0151(11) 0.0096(15) 0.0083(15) 0.0008(12) -0.0004(9) 0.0025(10)
O7 0.0160(11) 0.0096(16) 0.0112(16) -0.0024(13) 0.0004(9) -0.0026(11)
O8 0.0163(11) 0.0138(17) 0.0081(16) 0.0042(13) -0.0031(9) -0.0045(11)
O9 0.0074(9) 0.0111(11) 0.0080(10) 0.0001(14) -0.0012(7) -0.0012(10)
O10 0.0094(9) 0.0116(11) 0.0062(10) -0.0010(15) 0.0012(7) 0.0024(11)
O11 0.0100(9) 0.0097(11) 0.0076(10) -0.0022(15) 0.0009(7) -0.0006(10)
O12 0.0098(9) 0.0085(10) 0.0057(10) -0.0019(14) -0.0023(7) 0.0010(10)

loop_
_atom_type_symbol
_atom_type_description
_atom_type_scat_dispersion_real
_atom_type_scat_dispersion_imag
_atom_type_scat_source
O O 0.0106 0.0060 'International Tables Vol C Tables 4.2.6.8 and 6.1.1.4'
Ca Ca 0.2262 0.3064 'International Tables Vol C Tables 4.2.6.8 and 6.1.1.4'
Co Co 0.3494 0.9721 'International Tables Vol C Tables 4.2.6.8 and 6.1.1.4'

loop_
_geom_angle_atom_site_label_1
_geom_angle_atom_site_label_2
_geom_angle_atom_site_label_3
_geom_angle
_geom_angle_site_symmetry_1
_geom_angle_site_symmetry_3
O2 Ca1 O5 97.77(11) 1_455 .
O2 Ca1 O12 117.18(11) 1_455 .
O5 Ca1 O12 135.77(10) . .
O2 Ca1 O10 101.79(10) 1_455 1_455
O5 Ca1 O10 134.65(10) . 1_455
O12 Ca1 O10 66.20(8) . 1_455
O2 Ca1 O9 130.54(9) 1_455 3_556
O5 Ca1 O9 69.89(10) . 3_556
O12 Ca1 O9 101.78(10) . 3_556
O10 Ca1 O9 66.25(11) 1_455 3_556
O2 Ca1 O11 158.66(9) 1_455 4_565
O5 Ca1 O11 69.63(10) . 4_565
O12 Ca1 O11 68.34(11) . 4_565
O10 Ca1 O11 99.18(9) 1_455 4_565
O9 Ca1 O11 62.71(8) 3_556 4_565
O2 Ca1 O8 96.22(10) 1_455 .
O5 Ca1 O8 83.14(9) . .
O12 Ca1 O8 67.72(9) . .
O10 Ca1 O8 133.82(10) 1_455 .
O9 Ca1 O8 127.50(9) 3_556 .
O11 Ca1 O8 65.93(9) 4_565 .
O2 Ca1 O8 68.66(9) 1_455 1_455
O5 Ca1 O8 83.73(9) . 1_455
O12 Ca1 O8 132.44(9) . 1_455
O10 Ca1 O8 66.50(9) 1_455 1_455
O9 Ca1 O8 62.58(8) 3_556 1_455
O11 Ca1 O8 124.48(9) 4_565 1_455
O8 Ca1 O8 158.37(14) . 1_455
O2 Ca1 Co7 132.45(8) 1_455 .
O5 Ca1 Co7 98.01(7) . .
O12 Ca1 Co7 38.42(7) . .
O10 Ca1 Co7 98.13(6) 1_455 .
O9 Ca1 Co7 97.00(6) 3_556 .
O11 Ca1 Co7 39.00(7) 4_565 .
O8 Ca1 Co7 42.22(7) . .
O8 Ca1 Co7 157.72(7) 1_455 .
O2 Ca1 Co5 137.74(9) 1_455 .
O5 Ca1 Co5 42.71(8) . .
O12 Ca1 Co5 104.52(7) . .
O10 Ca1 Co5 100.90(7) 1_455 .
O9 Ca1 Co5 37.54(7) 3_556 .
O11 Ca1 Co5 39.27(7) 4_565 .
O8 Ca1 Co5 93.14(7) . .
O8 Ca1 Co5 88.79(7) 1_455 .
Co7 Ca1 Co5 78.07(2) . .
O2 Ca1 Co7 103.90(7) 1_455 1_455
O5 Ca1 Co7 97.78(7) . 1_455
O12 Ca1 Co7 98.99(6) . 1_455
O10 Ca1 Co7 37.86(7) 1_455 1_455
O9 Ca1 Co7 37.29(6) 3_556 1_455
O11 Ca1 Co7 95.05(6) 4_565 1_455
O8 Ca1 Co7 159.50(8) . 1_455
O8 Ca1 Co7 40.31(6) 1_455 1_455
Co7 Ca1 Co7 117.88(3) . 1_455
Co5 Ca1 Co7 74.62(2) . 1_455
O2 Ca1 Ca2 152.81(8) 1_455 4_565
O5 Ca1 Ca2 105.36(8) . 4_565
O12 Ca1 Ca2 52.30(7) . 4_565
O10 Ca1 Ca2 51.47(6) 1_455 4_565
O9 Ca1 Ca2 49.50(7) 3_556 4_565
O11 Ca1 Ca2 47.74(6) 4_565 4_565
O8 Ca1 Ca2 100.49(8) . 4_565
O8 Ca1 Ca2 99.53(7) 1_455 4_565
Co7 Ca1 Ca2 58.48(2) . 4_565
Co5 Ca1 Ca2 62.71(3) . 4_565
Co7 Ca1 Ca2 59.40(2) 1_455 4_565
O1 Ca2 O6 97.46(11) 3_566 .
O1 Ca2 O11 117.30(11) 3_566 .
O6 Ca2 O11 136.10(10) . .
O1 Ca2 O9 101.93(10) 3_566 2_556
O6 Ca2 O9 134.67(10) . 2_556
O11 Ca2 O9 65.93(9) . 2_556
O1 Ca2 O10 130.72(9) 3_566 4_465
O6 Ca2 O10 70.07(10) . 4_465
O11 Ca2 O10 101.44(10) . 4_465
O9 Ca2 O10 66.18(11) 2_556 4_465
O1 Ca2 O12 158.43(10) 3_566 4_565
O6 Ca2 O12 69.95(10) . 4_565
O11 Ca2 O12 68.24(11) . 4_565
O9 Ca2 O12 99.24(10) 2_556 4_565
O10 Ca2 O12 62.82(8) 4_465 4_565
O1 Ca2 O7 96.49(10) 3_566 .
O6 Ca2 O7 82.63(10) . .
O11 Ca2 O7 68.32(10) . .
O9 Ca2 O7 134.19(9) 2_556 .
O10 Ca2 O7 126.86(10) 4_465 .
O12 Ca2 O7 65.26(9) 4_565 .
O1 Ca2 O7 68.48(9) 3_566 1_455
O6 Ca2 O7 84.35(8) . 1_455
O11 Ca2 O7 131.57(10) . 1_455
O9 Ca2 O7 65.94(9) 2_556 1_455
O10 Ca2 O7 63.05(9) 4_465 1_455
O12 Ca2 O7 125.17(9) 4_565 1_455
O7 Ca2 O7 158.62(13) . 1_455
O1 Ca2 Co7 132.77(8) 3_566 4_565
O6 Ca2 Co7 97.59(7) . 4_565
O11 Ca2 Co7 39.18(7) . 4_565
O9 Ca2 Co7 98.46(6) 2_556 4_565
O10 Ca2 Co7 96.48(6) 4_465 4_565
O12 Ca2 Co7 38.21(6) 4_565 4_565
O7 Ca2 Co7 42.11(7) . 4_565
O7 Ca2 Co7 157.60(7) 1_455 4_565
O1 Ca2 Co6 137.54(8) 3_566 2
O6 Ca2 Co6 42.91(7) . 2
O11 Ca2 Co6 104.65(8) . 2
O9 Ca2 Co6 100.70(7) 2_556 2
O10 Ca2 Co6 37.26(7) 4_465 2
O12 Ca2 Co6 39.73(6) 4_565 2
O7 Ca2 Co6 92.81(7) . 2
O7 Ca2 Co6 89.10(7) 1_455 2
Co7 Ca2 Co6 77.74(2) 4_565 2
O1 Ca2 Co7 103.82(7) 3_566 4_465
O6 Ca2 Co7 98.36(7) . 4_465
O11 Ca2 Co7 98.32(6) . 4_465
O9 Ca2 Co7 37.29(7) 2_556 4_465
O10 Ca2 Co7 37.82(7) 4_465 4_465
O12 Ca2 Co7 95.52(6) 4_565 4_465
O7 Ca2 Co7 159.32(7) . 4_465
O7 Ca2 Co7 40.27(6) 1_455 4_465
Co7 Ca2 Co7 117.79(3) 4_565 4_465
Co6 Ca2 Co7 74.861(19) 2 4_465
O1 Ca2 Ca1 152.86(9) 3_566 4_565
O6 Ca2 Ca1 105.65(8) . 4_565
O11 Ca2 Ca1 52.02(6) . 4_565
O9 Ca2 Ca1 51.40(6) 2_556 4_565
O10 Ca2 Ca1 49.44(6) 4_465 4_565
O12 Ca2 Ca1 47.86(6) 4_565 4_565
O7 Ca2 Ca1 100.34(7) . 4_565
O7 Ca2 Ca1 99.47(7) 1_455 4_565
Co7 Ca2 Ca1 58.43(2) 4_565 4_565
Co6 Ca2 Ca1 62.82(3) 2 4_565
Co7 Ca2 Ca1 59.37(2) 4_465 4_565
O4 Ca3 O7 98.65(11) 3_665 .
O4 Ca3 O12 100.74(10) 3_665 2_655
O7 Ca3 O12 135.12(10) . 2_655
O4 Ca3 O10 117.67(11) 3_665 2_655
O7 Ca3 O10 135.19(10) . 2_655
O12 Ca3 O10 65.45(8) 2_655 2_655
O4 Ca3 O12 160.17(10) 3_665 4_565
O7 Ca3 O12 69.43(10) . 4_565
O12 Ca3 O12 98.76(10) 2_655 4_565
O10 Ca3 O12 67.90(11) 2_655 4_565
O4 Ca3 O6 95.46(10) 3_665 .
O7 Ca3 O6 83.66(10) . .
O12 Ca3 O6 133.56(9) 2_655 .
O10 Ca3 O6 68.45(9) 2_655 .
O12 Ca3 O6 68.15(9) 4_565 .
O4 Ca3 O10 129.83(9) 3_665 4_565
O7 Ca3 O10 69.03(10) . 4_565
O12 Ca3 O10 67.43(11) 2_655 4_565
O10 Ca3 O10 101.66(8) 2_655 4_565
O12 Ca3 O10 62.09(8) 4_565 4_565
O6 Ca3 O10 128.87(10) . 4_565
O4 Ca3 O6 68.78(9) 3_665 1_655
O7 Ca3 O6 83.04(8) . 1_655
O12 Ca3 O6 67.28(8) 2_655 1_655
O10 Ca3 O6 132.64(9) 2_655 1_655
O12 Ca3 O6 123.01(9) 4_565 1_655
O6 Ca3 O6 157.49(13) . 1_655
O10 Ca3 O6 61.65(8) 4_565 1_655
O4 Ca3 Co6 132.14(8) 3_665 2
O7 Ca3 Co6 98.40(7) . 2
O12 Ca3 Co6 97.81(6) 2_655 2
O10 Ca3 Co6 37.78(7) 2_655 2
O12 Ca3 Co6 40.29(6) 4_565 2
O6 Ca3 Co6 43.02(7) . 2
O10 Ca3 Co6 98.03(6) 4_565 2
O6 Ca3 Co6 157.83(7) 1_655 2
O4 Ca3 Co7 138.44(9) 3_665 4_565
O7 Ca3 Co7 42.16(8) . 4_565
O12 Ca3 Co7 102.33(7) 2_655 4_565
O10 Ca3 Co7 103.30(7) 2_655 4_565
O12 Ca3 Co7 37.91(6) 4_565 4_565
O6 Ca3 Co7 93.10(7) . 4_565
O10 Ca3 Co7 38.40(7) 4_565 4_565
O6 Ca3 Co7 89.14(6) 1_655 4_565
Co6 Ca3 Co7 77.80(2) 2 4_565
O4 Ca3 Co6 104.10(7) 3_665 2_655
O7 Ca3 Co6 96.89(7) . 2_655
O12 Ca3 Co6 39.09(7) 2_655 2_655
O10 Ca3 Co6 98.52(6) 2_655 2_655
O12 Ca3 Co6 93.29(6) 4_565 2_655
O6 Ca3 Co6 160.08(7) . 2_655
O10 Ca3 Co6 36.49(7) 4_565 2_655
O6 Ca3 Co6 40.60(6) 1_655 2_655
Co6 Ca3 Co6 117.70(3) 2 2_655
Co7 Ca3 Co6 74.792(18) 4_565 2_655
O4 Ca3 Ca3 151.37(9) 3_665 3_665
O7 Ca3 Ca3 104.88(9) . 3_665
O12 Ca3 Ca3 50.82(6) 2_655 3_665
O10 Ca3 Ca3 52.61(6) 2_655 3_665
O12 Ca3 Ca3 47.95(7) 4_565 3_665
O6 Ca3 Ca3 103.05(8) . 3_665
O10 Ca3 Ca3 49.05(6) 4_565 3_665
O6 Ca3 Ca3 97.88(7) 1_655 3_665
Co6 Ca3 Ca3 60.25(2) 2 3_665
Co7 Ca3 Ca3 62.72(3) 4_565 3_665
Co6 Ca3 Ca3 57.45(2) 2_655 3_665
O3 Ca4 O8 98.22(11) . .
O3 Ca4 O11 101.07(10) . 2_646
O8 Ca4 O11 134.38(11) . 2_646
O3 Ca4 O9 117.68(11) . .
O8 Ca4 O9 135.64(10) . .
O11 Ca4 O9 65.93(9) 2_646 .
O3 Ca4 O11 159.79(9) . 4_565
O8 Ca4 O11 70.06(11) . 4_565
O11 Ca4 O11 98.77(9) 2_646 4_565
O9 Ca4 O11 67.59(11) . 4_565
O3 Ca4 O5 95.42(10) . .
O8 Ca4 O5 84.03(9) . .
O11 Ca4 O5 133.97(10) 2_646 .
O9 Ca4 O5 68.33(9) . .
O11 Ca4 O5 67.64(9) 4_565 .
O3 Ca4 O9 129.83(9) . 3_656
O8 Ca4 O9 68.67(10) . 3_656
O11 Ca4 O9 67.18(11) 2_646 3_656
O9 Ca4 O9 101.95(9) . 3_656
O11 Ca4 O9 62.53(8) 4_565 3_656
O5 Ca4 O9 128.70(9) . 3_656
O3 Ca4 O5 68.96(9) . 1_655
O8 Ca4 O5 82.85(9) . 1_655
O11 Ca4 O5 66.60(9) 2_646 1_655
O9 Ca4 O5 132.41(9) . 1_655
O11 Ca4 O5 123.49(9) 4_565 1_655
O5 Ca4 O5 157.82(13) . 1_655
O9 Ca4 O5 61.58(8) 3_656 1_655
O3 Ca4 Co5 132.03(8) . .
O8 Ca4 Co5 98.64(7) . .
O11 Ca4 Co5 98.32(6) 2_646 .
O9 Ca4 Co5 38.00(7) . .
O11 Ca4 Co5 39.75(7) 4_565 .
O5 Ca4 Co5 42.74(7) . .
O9 Ca4 Co5 98.13(5) 3_656 .
O5 Ca4 Co5 157.80(7) 1_655 .
O3 Ca4 Co7 138.13(9) . .
O8 Ca4 Co7 42.29(8) . .
O11 Ca4 Co7 101.73(8) 2_646 .
O9 Ca4 Co7 103.62(7) . .
O11 Ca4 Co7 38.71(7) 4_565 .
O5 Ca4 Co7 93.41(7) . .
O9 Ca4 Co7 37.91(6) 3_656 .
O5 Ca4 Co7 88.84(7) 1_655 .
Co5 Ca4 Co7 78.08(2) . .
O3 Ca4 Co5 104.23(7) . 1_655
O8 Ca4 Co5 96.67(7) . 1_655
O11 Ca4 Co5 38.50(7) 2_646 1_655
O9 Ca4 Co5 98.57(6) . 1_655
O11 Ca4 Co5 93.70(6) 4_565 1_655
O5 Ca4 Co5 159.99(8) . 1_655
O9 Ca4 Co5 36.70(6) 3_656 1_655
O5 Ca4 Co5 40.39(6) 1_655 1_655
Co5 Ca4 Co5 117.87(3) . 1_655
Co7 Ca4 Co5 74.512(19) . 1_655
O3 Ca4 Ca4 151.71(9) . 3_656
O8 Ca4 Ca4 104.92(9) . 3_656
O11 Ca4 Ca4 50.86(6) 2_646 3_656
O9 Ca4 Ca4 52.74(6) . 3_656
O11 Ca4 Ca4 47.91(6) 4_565 3_656
O5 Ca4 Ca4 102.87(8) . 3_656
O9 Ca4 Ca4 49.21(6) 3_656 3_656
O5 Ca4 Ca4 97.75(7) 1_655 3_656
Co5 Ca4 Ca4 60.35(2) . 3_656
Co7 Ca4 Ca4 62.63(3) . 3_656
Co5 Ca4 Ca4 57.52(2) 1_655 3_656
O7 Co1 O7 132.4(2) 3_666 2_646
O7 Co1 O1 102.81(9) 3_666 .
O7 Co1 O1 102.81(9) 2_646 .
O7 Co1 O3 105.33(11) 3_666 .
O7 Co1 O3 105.33(11) 2_646 .
O1 Co1 O3 105.64(13) . .
O7 Co1 Ca2 131.64(10) 3_666 2_546
O7 Co1 Ca2 59.29(9) 2_646 2_546
O1 Co1 Ca2 43.52(4) . 2_546
O3 Co1 Ca2 115.81(7) . 2_546
O7 Co1 Ca2 59.29(9) 3_666 3_566
O7 Co1 Ca2 131.64(10) 2_646 3_566
O1 Co1 Ca2 43.52(4) . 3_566
O3 Co1 Ca2 115.81(6) . 3_566
Ca2 Co1 Ca2 79.89(3) 2_546 3_566
O7 Co1 Ca4 148.63(11) 3_666 .
O7 Co1 Ca4 71.46(10) 2_646 .
O1 Co1 Ca4 87.51(8) . .
O3 Co1 Ca4 43.38(4) . .
Ca2 Co1 Ca4 75.428(18) 2_546 .
Ca2 Co1 Ca4 124.79(3) 3_566 .
O7 Co1 Ca4 71.46(10) 3_666 4_565
O7 Co1 Ca4 148.63(11) 2_646 4_565
O1 Co1 Ca4 87.51(8) . 4_565
O3 Co1 Ca4 43.38(4) . 4_565
Ca2 Co1 Ca4 124.79(3) 2_546 4_565
Ca2 Co1 Ca4 75.428(18) 3_566 4_565
Ca4 Co1 Ca4 79.62(3) . 4_565
O7 Co1 Ca2 43.90(9) 3_666 3_666
O7 Co1 Ca2 111.21(9) 2_646 3_666
O1 Co1 Ca2 143.746(14) . 3_666
O3 Co1 Ca2 77.55(7) . 3_666
Ca2 Co1 Ca2 164.56(4) 2_546 3_666
Ca2 Co1 Ca2 101.80(2) 3_566 3_666
Ca4 Co1 Ca2 114.53(3) . 3_666
Ca4 Co1 Ca2 69.993(18) 4_565 3_666
O7 Co1 Ca2 111.21(9) 3_666 2_646
O7 Co1 Ca2 43.90(9) 2_646 2_646
O1 Co1 Ca2 143.746(14) . 2_646
O3 Co1 Ca2 77.55(7) . 2_646
Ca2 Co1 Ca2 101.80(2) 2_546 2_646
Ca2 Co1 Ca2 164.56(4) 3_566 2_646
Ca4 Co1 Ca2 69.993(18) . 2_646
Ca4 Co1 Ca2 114.53(3) 4_565 2_646
Ca2 Co1 Ca2 72.51(3) 3_666 2_646
O7 Co1 Ca3 32.96(10) 3_666 3_666
O7 Co1 Ca3 102.23(11) 2_646 3_666
O1 Co1 Ca3 102.38(8) . 3_666
O3 Co1 Ca3 134.68(5) . 3_666
Ca2 Co1 Ca3 109.10(3) 2_546 3_666
Ca2 Co1 Ca3 65.794(18) 3_566 3_666
Ca4 Co1 Ca3 169.40(3) . 3_666
Ca4 Co1 Ca3 104.34(2) 4_565 3_666
Ca2 Co1 Ca3 59.077(17) 3_666 3_666
Ca2 Co1 Ca3 99.51(2) 2_646 3_666
O7 Co1 Ca3 102.23(11) 3_666 2_646
O7 Co1 Ca3 32.96(10) 2_646 2_646
O1 Co1 Ca3 102.38(8) . 2_646
O3 Co1 Ca3 134.68(5) . 2_646
Ca2 Co1 Ca3 65.794(18) 2_546 2_646
Ca2 Co1 Ca3 109.10(3) 3_566 2_646
Ca4 Co1 Ca3 104.34(2) . 2_646
Ca4 Co1 Ca3 169.40(3) 4_565 2_646
Ca2 Co1 Ca3 99.51(2) 3_666 2_646
Ca2 Co1 Ca3 59.077(17) 2_646 2_646
Ca3 Co1 Ca3 70.08(3) 3_666 2_646
O8 Co2 O8 131.6(2) . 4_565
O8 Co2 O2 103.16(10) . .
O8 Co2 O2 103.16(10) 4_565 .
O8 Co2 O4 105.59(10) . .
O8 Co2 O4 105.59(10) 4_565 .
O2 Co2 O4 105.28(14) . .
O8 Co2 Ca1 131.69(9) . 4_665
O8 Co2 Ca1 59.58(9) 4_565 4_665
O2 Co2 Ca1 43.59(4) . 4_665
O4 Co2 Ca1 115.65(7) . 4_665
O8 Co2 Ca1 59.58(9) . 1_655
O8 Co2 Ca1 131.69(9) 4_565 1_655
O2 Co2 Ca1 43.59(4) . 1_655
O4 Co2 Ca1 115.65(7) . 1_655
Ca1 Co2 Ca1 79.91(3) 4_665 1_655
O8 Co2 Ca3 72.00(10) . 2_645
O8 Co2 Ca3 148.74(10) 4_565 2_645
O2 Co2 Ca3 87.23(8) . 2_645
O4 Co2 Ca3 43.22(4) . 2_645
Ca1 Co2 Ca3 124.58(3) 4_665 2_645
Ca1 Co2 Ca3 75.421(18) 1_655 2_645
O8 Co2 Ca3 148.73(10) . 3_665
O8 Co2 Ca3 72.01(10) 4_565 3_665
O2 Co2 Ca3 87.23(8) . 3_665
O4 Co2 Ca3 43.22(4) . 3_665
Ca1 Co2 Ca3 75.421(18) 4_665 3_665
Ca1 Co2 Ca3 124.58(3) 1_655 3_665
Ca3 Co2 Ca3 79.27(3) 2_645 3_665
O8 Co2 Ca1 43.65(9) . .
O8 Co2 Ca1 110.74(10) 4_565 .
O2 Co2 Ca1 143.791(14) . .
O4 Co2 Ca1 77.89(7) . .
Ca1 Co2 Ca1 164.38(4) 4_665 .
Ca1 Co2 Ca1 101.79(2) 1_655 .
Ca3 Co2 Ca1 70.387(18) 2_645 .
Ca3 Co2 Ca1 114.71(2) 3_665 .
O8 Co2 Ca1 110.74(10) . 4_565
O8 Co2 Ca1 43.65(9) 4_565 4_565
O2 Co2 Ca1 143.790(14) . 4_565
O4 Co2 Ca1 77.89(7) . 4_565
Ca1 Co2 Ca1 101.79(2) 4_665 4_565
Ca1 Co2 Ca1 164.38(4) 1_655 4_565
Ca3 Co2 Ca1 114.71(2) 2_645 4_565
Ca3 Co2 Ca1 70.386(17) 3_665 4_565
Ca1 Co2 Ca1 72.42(3) . 4_565
O8 Co2 Ca4 101.85(11) . 4_565
O8 Co2 Ca4 32.57(10) 4_565 4_565
O2 Co2 Ca4 102.69(8) . 4_565
O4 Co2 Ca4 134.64(6) . 4_565
Ca1 Co2 Ca4 65.947(18) 4_665 4_565
Ca1 Co2 Ca4 109.28(3) 1_655 4_565
Ca3 Co2 Ca4 169.45(3) 2_645 4_565
Ca3 Co2 Ca4 104.49(2) 3_665 4_565
Ca1 Co2 Ca4 99.19(3) . 4_565
Ca1 Co2 Ca4 58.739(17) 4_565 4_565
O8 Co2 Ca4 32.57(10) . .
O8 Co2 Ca4 101.85(11) 4_565 .
O2 Co2 Ca4 102.69(8) . .
O4 Co2 Ca4 134.64(6) . .
Ca1 Co2 Ca4 109.28(3) 4_665 .
Ca1 Co2 Ca4 65.947(18) 1_655 .
Ca3 Co2 Ca4 104.49(2) 2_645 .
Ca3 Co2 Ca4 169.45(3) 3_665 .
Ca1 Co2 Ca4 58.739(17) . .
Ca1 Co2 Ca4 99.20(3) 4_565 .
Ca4 Co2 Ca4 70.13(3) 4_565 .
O6 Co3 O6 129.91(19) 2_545 3_565
O6 Co3 O2 105.60(10) 2_545 1_455
O6 Co3 O2 105.60(10) 3_565 1_455
O6 Co3 O4 105.32(9) 2_545 .
O6 Co3 O4 105.32(9) 3_565 .
O2 Co3 O4 101.96(13) 1_455 .
O6 Co3 Ca3 133.39(10) 2_545 3_665
O6 Co3 Ca3 61.46(8) 3_565 3_665
O2 Co3 Ca3 113.77(7) 1_455 3_665
O4 Co3 Ca3 43.88(4) . 3_665
O6 Co3 Ca3 61.46(8) 2_545 2_645
O6 Co3 Ca3 133.39(10) 3_565 2_645
O2 Co3 Ca3 113.77(7) 1_455 2_645
O4 Co3 Ca3 43.88(4) . 2_645
Ca3 Co3 Ca3 80.01(3) 3_665 2_645
O6 Co3 Ca1 72.43(10) 2_545 .
O6 Co3 Ca1 148.63(10) 3_565 .
O2 Co3 Ca1 43.05(4) 1_455 .
O4 Co3 Ca1 85.04(8) . .
Ca3 Co3 Ca1 123.11(3) 3_665 .
Ca3 Co3 Ca1 74.107(18) 2_645 .
O6 Co3 Ca1 148.64(10) 2_545 4_565
O6 Co3 Ca1 72.43(10) 3_565 4_565
O2 Co3 Ca1 43.05(4) 1_455 4_565
O4 Co3 Ca1 85.04(8) . 4_565
Ca3 Co3 Ca1 74.106(18) 3_665 4_565
Ca3 Co3 Ca1 123.11(3) 2_645 4_565
Ca1 Co3 Ca1 79.26(3) . 4_565
O6 Co3 Ca3 42.01(8) 2_545 2_545
O6 Co3 Ca3 108.97(9) 3_565 2_545
O2 Co3 Ca3 79.62(7) 1_455 2_545
O4 Co3 Ca3 143.873(14) . 2_545
Ca3 Co3 Ca3 164.68(4) 3_665 2_545
Ca3 Co3 Ca3 101.93(2) 2_645 2_545
Ca1 Co3 Ca3 71.568(18) . 2_545
Ca1 Co3 Ca3 115.83(3) 4_565 2_545
O6 Co3 Ca3 108.97(9) 2_545 3_565
O6 Co3 Ca3 42.01(8) 3_565 3_565
O2 Co3 Ca3 79.62(7) 1_455 3_565
O4 Co3 Ca3 143.873(14) . 3_565
Ca3 Co3 Ca3 101.93(2) 3_665 3_565
Ca3 Co3 Ca3 164.68(4) 2_645 3_565
Ca1 Co3 Ca3 115.83(3) . 3_565
Ca1 Co3 Ca3 71.568(18) 4_565 3_565
Ca3 Co3 Ca3 72.23(3) 2_545 3_565
O6 Co3 Ca2 32.68(10) 2_545 2_545
O6 Co3 Ca2 101.61(10) 3_565 2_545
O2 Co3 Ca2 136.08(5) 1_455 2_545
O4 Co3 Ca2 103.27(8) . 2_545
Ca3 Co3 Ca2 109.38(3) 3_665 2_545
Ca3 Co3 Ca2 65.910(18) 2_645 2_545
Ca1 Co3 Ca2 104.68(2) . 2_545
Ca1 Co3 Ca2 170.98(3) 4_565 2_545
Ca3 Co3 Ca2 59.052(17) 2_545 2_545
Ca3 Co3 Ca2 99.45(2) 3_565 2_545
O6 Co3 Ca2 101.61(10) 2_545 3_565
O6 Co3 Ca2 32.68(10) 3_565 3_565
O2 Co3 Ca2 136.08(5) 1_455 3_565
O4 Co3 Ca2 103.27(8) . 3_565
Ca3 Co3 Ca2 65.910(18) 3_665 3_565
Ca3 Co3 Ca2 109.38(3) 2_645 3_565
Ca1 Co3 Ca2 170.98(3) . 3_565
Ca1 Co3 Ca2 104.68(2) 4_565 3_565
Ca3 Co3 Ca2 99.45(2) 2_545 3_565
Ca3 Co3 Ca2 59.052(17) 3_565 3_565
Ca2 Co3 Ca2 70.28(3) 2_545 3_565
O5 Co4 O5 130.7(2) 1_655 4_665
O5 Co4 O1 105.24(10) 1_655 1_655
O5 Co4 O1 105.24(10) 4_665 1_655
O5 Co4 O3 105.24(9) 1_655 .
O5 Co4 O3 105.24(9) 4_665 .
O1 Co4 O3 101.95(14) 1_655 .
O5 Co4 Ca4 133.72(9) 1_655 4_565
O5 Co4 Ca4 61.26(8) 4_665 4_565
O1 Co4 Ca4 113.71(7) 1_655 4_565
O3 Co4 Ca4 44.01(4) . 4_565
O5 Co4 Ca4 61.26(8) 1_655 .
O5 Co4 Ca4 133.72(9) 4_665 .
O1 Co4 Ca4 113.71(7) 1_655 .
O3 Co4 Ca4 44.01(4) . .
Ca4 Co4 Ca4 80.31(3) 4_565 .
O5 Co4 Ca2 148.49(10) 1_655 3_666
O5 Co4 Ca2 71.90(10) 4_665 3_666
O1 Co4 Ca2 43.27(4) 1_655 3_666
O3 Co4 Ca2 84.87(8) . 3_666
Ca4 Co4 Ca2 73.768(18) 4_565 3_666
Ca4 Co4 Ca2 123.08(3) . 3_666
O5 Co4 Ca2 71.90(10) 1_655 2_646
O5 Co4 Ca2 148.49(10) 4_665 2_646
O1 Co4 Ca2 43.27(4) 1_655 2_646
O3 Co4 Ca2 84.87(8) . 2_646
Ca4 Co4 Ca2 123.09(3) 4_565 2_646
Ca4 Co4 Ca2 73.768(18) . 2_646
Ca2 Co4 Ca2 79.58(3) 3_666 2_646
O5 Co4 Ca4 109.16(9) 1_655 4_665
O5 Co4 Ca4 42.02(8) 4_665 4_665
O1 Co4 Ca4 79.50(7) 1_655 4_665
O3 Co4 Ca4 143.872(14) . 4_665
Ca4 Co4 Ca4 101.81(2) 4_565 4_665
Ca4 Co4 Ca4 164.78(4) . 4_665
Ca2 Co4 Ca4 71.538(17) 3_666 4_665
Ca2 Co4 Ca4 115.96(2) 2_646 4_665
O5 Co4 Ca4 42.02(8) 1_655 1_655
O5 Co4 Ca4 109.16(9) 4_665 1_655
O1 Co4 Ca4 79.50(7) 1_655 1_655
O3 Co4 Ca4 143.872(14) . 1_655
Ca4 Co4 Ca4 164.78(4) 4_565 1_655
Ca4 Co4 Ca4 101.81(2) . 1_655
Ca2 Co4 Ca4 115.96(2) 3_666 1_655
Ca2 Co4 Ca4 71.538(17) 2_646 1_655
Ca4 Co4 Ca4 72.23(3) 4_665 1_655
O5 Co4 Ca1 32.93(10) 1_655 1_655
O5 Co4 Ca1 101.97(11) 4_665 1_655
O1 Co4 Ca1 135.76(5) 1_655 1_655
O3 Co4 Ca1 103.69(8) . 1_655
Ca4 Co4 Ca1 109.83(3) 4_565 1_655
Ca4 Co4 Ca1 66.197(18) . 1_655
Ca2 Co4 Ca1 170.72(3) 3_666 1_655
Ca2 Co4 Ca1 104.46(2) 2_646 1_655
Ca4 Co4 Ca1 99.22(3) 4_665 1_655
Ca4 Co4 Ca1 58.756(17) 1_655 1_655
O5 Co4 Ca1 101.97(11) 1_655 4_665
O5 Co4 Ca1 32.93(10) 4_665 4_665
O1 Co4 Ca1 135.76(5) 1_655 4_665
O3 Co4 Ca1 103.69(8) . 4_665
Ca4 Co4 Ca1 66.197(18) 4_565 4_665
Ca4 Co4 Ca1 109.83(3) . 4_665
Ca2 Co4 Ca1 104.46(2) 3_666 4_665
Ca2 Co4 Ca1 170.72(3) 2_646 4_665
Ca4 Co4 Ca1 58.756(17) 4_665 4_665
Ca4 Co4 Ca1 99.22(3) 1_655 4_665
Ca1 Co4 Ca1 70.33(3) 1_655 4_665
O9 Co5 O9 180.0 3_556 .
O9 Co5 O11 87.52(13) 3_556 4_565
O9 Co5 O11 92.48(13) . 4_565
O9 Co5 O11 92.48(13) 3_556 2_546
O9 Co5 O11 87.52(13) . 2_546
O11 Co5 O11 180.0 4_565 2_546
O9 Co5 O5 89.91(10) 3_556 .
O9 Co5 O5 90.09(10) . .
O11 Co5 O5 87.77(10) 4_565 .
O11 Co5 O5 92.23(10) 2_546 .
O9 Co5 O5 90.09(10) 3_556 3_556
O9 Co5 O5 89.91(10) . 3_556
O11 Co5 O5 92.23(10) 4_565 3_556
O11 Co5 O5 87.77(10) 2_546 3_556
O5 Co5 O5 180.0 . 3_556
O9 Co5 Ca4 125.86(9) 3_556 .
O9 Co5 Ca4 54.14(9) . .
O11 Co5 Ca4 55.04(8) 4_565 .
O11 Co5 Ca4 124.96(8) 2_546 .
O5 Co5 Ca4 55.39(7) . .
O5 Co5 Ca4 124.61(7) 3_556 .
O9 Co5 Ca4 54.14(9) 3_556 3_556
O9 Co5 Ca4 125.86(9) . 3_556
O11 Co5 Ca4 124.96(8) 4_565 3_556
O11 Co5 Ca4 55.04(8) 2_546 3_556
O5 Co5 Ca4 124.61(7) . 3_556
O5 Co5 Ca4 55.39(7) 3_556 3_556
Ca4 Co5 Ca4 179.999(13) . 3_556
O9 Co5 Ca1 124.43(8) 3_556 3_556
O9 Co5 Ca1 55.57(8) . 3_556
O11 Co5 Ca1 124.22(8) 4_565 3_556
O11 Co5 Ca1 55.78(8) 2_546 3_556
O5 Co5 Ca1 130.25(9) . 3_556
O5 Co5 Ca1 49.75(9) 3_556 3_556
Ca4 Co5 Ca1 109.415(18) . 3_556
Ca4 Co5 Ca1 70.585(18) 3_556 3_556
O9 Co5 Ca1 55.57(8) 3_556 .
O9 Co5 Ca1 124.43(8) . .
O11 Co5 Ca1 55.78(8) 4_565 .
O11 Co5 Ca1 124.22(8) 2_546 .
O5 Co5 Ca1 49.75(9) . .
O5 Co5 Ca1 130.25(9) 3_556 .
Ca4 Co5 Ca1 70.585(18) . .
Ca4 Co5 Ca1 109.416(18) 3_556 .
Ca1 Co5 Ca1 180.0 3_556 .
O9 Co5 Ca4 55.77(8) 3_556 1_455
O9 Co5 Ca4 124.23(8) . 1_455
O11 Co5 Ca4 130.23(8) 4_565 1_455
O11 Co5 Ca4 49.77(8) 2_546 1_455
O5 Co5 Ca4 62.76(7) . 1_455
O5 Co5 Ca4 117.24(7) 3_556 1_455
Ca4 Co5 Ca4 117.87(3) . 1_455
Ca4 Co5 Ca4 62.13(3) 3_556 1_455
Ca1 Co5 Ca4 105.001(18) 3_556 1_455
Ca1 Co5 Ca4 74.998(18) . 1_455
O9 Co5 Ca4 124.23(8) 3_556 3_656
O9 Co5 Ca4 55.77(8) . 3_656
O11 Co5 Ca4 49.77(8) 4_565 3_656
O11 Co5 Ca4 130.23(8) 2_546 3_656
O5 Co5 Ca4 117.24(7) . 3_656
O5 Co5 Ca4 62.76(7) 3_556 3_656
Ca4 Co5 Ca4 62.13(3) . 3_656
Ca4 Co5 Ca4 117.87(3) 3_556 3_656
Ca1 Co5 Ca4 74.999(18) 3_556 3_656
Ca1 Co5 Ca4 105.002(18) . 3_656
Ca4 Co5 Ca4 180.0 1_455 3_656
O10 Co6 O10 180.00(18) 3_655 1_455
O10 Co6 O12 92.52(13) 3_655 .
O10 Co6 O12 87.48(13) 1_455 .
O10 Co6 O12 87.48(13) 3_655 3
O10 Co6 O12 92.52(13) 1_455 3
O12 Co6 O12 180.0 . 3
O10 Co6 O6 89.95(11) 3_655 4_565
O10 Co6 O6 90.05(11) 1_455 4_565
O12 Co6 O6 87.48(10) . 4_565
O12 Co6 O6 92.52(10) 3 4_565
O10 Co6 O6 90.05(11) 3_655 2_545
O10 Co6 O6 89.95(11) 1_455 2_545
O12 Co6 O6 92.52(10) . 2_545
O12 Co6 O6 87.48(10) 3 2_545
O6 Co6 O6 180.0(2) 4_565 2_545
O10 Co6 Ca3 125.95(8) 3_655 2_545
O10 Co6 Ca3 54.05(8) 1_455 2_545
O12 Co6 Ca3 124.90(7) . 2_545
O12 Co6 Ca3 55.10(7) 3 2_545
O6 Co6 Ca3 124.86(7) 4_565 2_545
O6 Co6 Ca3 55.14(7) 2_545 2_545
O10 Co6 Ca3 54.05(8) 3_655 4_565
O10 Co6 Ca3 125.95(8) 1_455 4_565
O12 Co6 Ca3 55.10(7) . 4_565
O12 Co6 Ca3 124.90(7) 3 4_565
O6 Co6 Ca3 55.14(7) 4_565 4_565
O6 Co6 Ca3 124.86(7) 2_545 4_565
Ca3 Co6 Ca3 180.00(3) 2_545 4_565
O10 Co6 Ca2 55.48(8) 3_655 2_545
O10 Co6 Ca2 124.52(8) 1_455 2_545
O12 Co6 Ca2 124.08(8) . 2_545
O12 Co6 Ca2 55.92(8) 3 2_545
O6 Co6 Ca2 130.41(8) 4_565 2_545
O6 Co6 Ca2 49.59(8) 2_545 2_545
Ca3 Co6 Ca2 70.777(18) 2_545 2_545
Ca3 Co6 Ca2 109.223(18) 4_565 2_545
O10 Co6 Ca2 124.52(8) 3_655 4_565
O10 Co6 Ca2 55.48(8) 1_455 4_565
O12 Co6 Ca2 55.92(8) . 4_565
O12 Co6 Ca2 124.08(8) 3 4_565
O6 Co6 Ca2 49.59(8) 4_565 4_565
O6 Co6 Ca2 130.41(8) 2_545 4_565
Ca3 Co6 Ca2 109.223(18) 2_545 4_565
Ca3 Co6 Ca2 70.777(18) 4_565 4_565
Ca2 Co6 Ca2 180.00(4) 2_545 4_565
O10 Co6 Ca3 124.24(8) 3_655 4_465
O10 Co6 Ca3 55.76(8) 1_455 4_465
O12 Co6 Ca3 130.01(9) . 4_465
O12 Co6 Ca3 50.00(9) 3 4_465
O6 Co6 Ca3 62.85(7) 4_565 4_465
O6 Co6 Ca3 117.15(7) 2_545 4_465
Ca3 Co6 Ca3 62.30(3) 2_545 4_465
Ca3 Co6 Ca3 117.70(3) 4_565 4_465
Ca2 Co6 Ca3 105.386(18) 2_545 4_465
Ca2 Co6 Ca3 74.614(18) 4_565 4_465
O10 Co6 Ca3 55.76(8) 3_655 2_645
O10 Co6 Ca3 124.24(8) 1_455 2_645
O12 Co6 Ca3 49.99(9) . 2_645
O12 Co6 Ca3 130.00(9) 3 2_645
O6 Co6 Ca3 117.15(7) 4_565 2_645
O6 Co6 Ca3 62.85(7) 2_545 2_645
Ca3 Co6 Ca3 117.70(3) 2_545 2_645
Ca3 Co6 Ca3 62.30(3) 4_565 2_645
Ca2 Co6 Ca3 74.614(18) 2_545 2_645
Ca2 Co6 Ca3 105.386(18) 4_565 2_645
Ca3 Co6 Ca3 180.00(3) 4_465 2_645
O12 Co7 O9 177.65(9) . 3_656
O12 Co7 O10 87.32(13) . .
O9 Co7 O10 91.54(13) 3_656 .
O12 Co7 O11 93.61(13) . 4_565
O9 Co7 O11 87.60(13) 3_656 4_565
O10 Co7 O11 177.87(9) . 4_565
O12 Co7 O7 88.60(11) . 4_565
O9 Co7 O7 93.44(10) 3_656 4_565
O10 Co7 O7 89.43(11) . 4_565
O11 Co7 O7 88.67(11) 4_565 4_565
O12 Co7 O8 88.65(10) . .
O9 Co7 O8 89.38(10) 3_656 .
O10 Co7 O8 93.69(11) . .
O11 Co7 O8 88.25(11) 4_565 .
O7 Co7 O8 175.74(8) 4_565 .
O12 Co7 Ca1 52.05(9) . .
O9 Co7 Ca1 127.49(9) 3_656 .
O10 Co7 Ca1 125.48(8) . .
O11 Co7 Ca1 56.44(8) 4_565 .
O7 Co7 Ca1 119.34(7) 4_565 .
O8 Co7 Ca1 56.42(7) . .
O12 Co7 Ca2 56.88(8) . 4_565
O9 Co7 Ca2 125.32(8) 3_656 4_565
O10 Co7 Ca2 127.64(8) . 4_565
O11 Co7 Ca2 51.75(8) 4_565 4_565
O7 Co7 Ca2 56.53(7) 4_565 4_565
O8 Co7 Ca2 119.20(8) . 4_565
Ca1 Co7 Ca2 63.09(2) . 4_565
O12 Co7 Ca4 122.12(8) . .
O9 Co7 Ca4 57.16(9) 3_656 .
O10 Co7 Ca4 126.59(8) . .
O11 Co7 Ca4 54.34(8) 4_565 .
O7 Co7 Ca4 129.97(9) 4_565 .
O8 Co7 Ca4 49.61(9) . .
Ca1 Co7 Ca4 70.49(2) . .
Ca2 Co7 Ca4 105.43(2) 4_565 .
O12 Co7 Ca3 54.51(8) . 4_565
O9 Co7 Ca3 126.33(9) 3_656 4_565
O10 Co7 Ca3 57.05(8) . 4_565
O11 Co7 Ca3 122.11(8) 4_565 4_565
O7 Co7 Ca3 49.67(9) 4_565 4_565
O8 Co7 Ca3 130.34(9) . 4_565
Ca1 Co7 Ca3 105.82(2) . 4_565
Ca2 Co7 Ca3 70.751(19) 4_565 4_565
Ca4 Co7 Ca3 175.797(19) . 4_565
O12 Co7 Ca1 123.67(9) . 1_655
O9 Co7 Ca1 54.15(8) 3_656 1_655
O10 Co7 Ca1 52.02(8) . 1_655
O11 Co7 Ca1 128.54(8) 4_565 1_655
O7 Co7 Ca1 122.50(8) 4_565 1_655
O8 Co7 Ca1 61.76(8) . 1_655
Ca1 Co7 Ca1 117.88(3) . 1_655
Ca2 Co7 Ca1 179.02(2) 4_565 1_655
Ca4 Co7 Ca1 75.019(19) . 1_655
Ca3 Co7 Ca1 108.83(2) 4_565 1_655
O12 Co7 Ca2 128.36(9) . 4_665
O9 Co7 Ca2 52.06(9) 3_656 4_665
O10 Co7 Ca2 54.18(8) . 4_665
O11 Co7 Ca2 123.92(8) 4_565 4_665
O7 Co7 Ca2 61.54(7) 4_565 4_665
O8 Co7 Ca2 122.70(8) . 4_665
Ca1 Co7 Ca2 179.12(2) . 4_665
Ca2 Co7 Ca2 117.79(3) 4_565 4_665
Ca4 Co7 Ca2 109.00(2) . 4_665
Ca3 Co7 Ca2 74.71(2) 4_565 4_665
Ca1 Co7 Ca2 61.23(2) 1_655 4_665
Co1 O1 Co4 120.48(17) . 1_455
Co1 O1 Ca2 101.43(8) . 3_566
Co4 O1 Ca2 101.83(8) 1_455 3_566
Co1 O1 Ca2 101.43(8) . 2_546
Co4 O1 Ca2 101.83(8) 1_455 2_546
Ca2 O1 Ca2 132.08(16) 3_566 2_546
Co2 O2 Co3 120.45(16) . 1_655
Co2 O2 Ca1 101.19(9) . 4_665
Co3 O2 Ca1 102.09(9) 1_655 4_665
Co2 O2 Ca1 101.19(9) . 1_655
Co3 O2 Ca1 102.09(9) 1_655 1_655
Ca1 O2 Ca1 132.04(15) 4_665 1_655
Co1 O3 Co4 124.17(16) . .
Co1 O3 Ca4 101.65(9) . .
Co4 O3 Ca4 100.37(9) . .
Co1 O3 Ca4 101.65(9) . 4_565
Co4 O3 Ca4 100.37(9) . 4_565
Ca4 O3 Ca4 131.83(15) . 4_565
Co2 O4 Co3 123.77(17) . .
Co2 O4 Ca3 101.80(8) . 2_645
Co3 O4 Ca3 100.51(8) . 2_645
Co2 O4 Ca3 101.80(8) . 3_665
Co3 O4 Ca3 100.51(8) . 3_665
Ca3 O4 Ca3 131.52(15) 2_645 3_665
Co4 O5 Co5 145.90(18) 1_455 .
Co4 O5 Ca1 122.50(16) 1_455 .
Co5 O5 Ca1 87.54(11) . .
Co4 O5 Ca4 109.63(13) 1_455 .
Co5 O5 Ca4 81.87(9) . .
Ca1 O5 Ca4 92.77(10) . .
Co4 O5 Ca4 85.39(10) 1_455 1_455
Co5 O5 Ca4 76.85(8) . 1_455
Ca1 O5 Ca4 92.48(9) . 1_455
Ca4 O5 Ca4 157.82(13) . 1_455
Co3 O6 Co6 145.19(16) 3_565 2
Co3 O6 Ca2 123.04(15) 3_565 .
Co6 O6 Ca2 87.50(11) 2 .
Co3 O6 Ca3 109.69(13) 3_565 .
Co6 O6 Ca3 81.84(9) 2 .
Ca2 O6 Ca3 93.39(9) . .
Co3 O6 Ca3 85.36(9) 3_565 1_455
Co6 O6 Ca3 76.55(8) 2 1_455
Ca2 O6 Ca3 91.92(9) . 1_455
Ca3 O6 Ca3 157.49(13) . 1_455
Co1 O7 Co7 147.11(18) 3_666 4_565
Co1 O7 Ca3 122.35(16) 3_666 .
Co7 O7 Ca3 88.17(12) 4_565 .
Co1 O7 Ca2 107.04(13) 3_666 .
Co7 O7 Ca2 81.36(10) 4_565 .
Ca3 O7 Ca2 92.15(9) . .
Co1 O7 Ca2 87.27(10) 3_666 1_655
Co7 O7 Ca2 78.19(9) 4_565 1_655
Ca3 O7 Ca2 93.37(10) . 1_655
Ca2 O7 Ca2 158.62(13) . 1_655
Co2 O8 Co7 146.44(18) . .
Co2 O8 Ca4 122.98(16) . .
Co7 O8 Ca4 88.10(12) . .
Co2 O8 Ca1 107.36(13) . .
Co7 O8 Ca1 81.37(9) . .
Ca4 O8 Ca1 91.90(10) . .
Co2 O8 Ca1 86.98(10) . 1_655
Co7 O8 Ca1 77.93(9) . 1_655
Ca4 O8 Ca1 93.63(9) . 1_655
Ca1 O8 Ca1 158.36(14) . 1_655
Co5 O9 Co7 170.85(14) . 3_656
Co5 O9 Ca4 87.85(13) . .
Co7 O9 Ca4 95.65(9) 3_656 .
Co5 O9 Ca2 96.28(9) . 2_546
Co7 O9 Ca2 90.66(13) 3_656 2_546
Ca4 O9 Ca2 108.35(9) . 2_546
Co5 O9 Ca1 86.89(8) . 3_556
Co7 O9 Ca1 88.56(12) 3_656 3_556
Ca4 O9 Ca1 171.33(14) . 3_556
Ca2 O9 Ca1 79.10(9) 2_546 3_556
Co5 O9 Ca4 87.53(12) . 3_656
Co7 O9 Ca4 84.94(8) 3_656 3_656
Ca4 O9 Ca4 78.05(9) . 3_656
Ca2 O9 Ca4 172.61(14) 2_546 3_656
Ca1 O9 Ca4 94.83(8) 3_556 3_656
Co6 O10 Co7 170.63(14) 1_655 .
Co6 O10 Ca3 88.16(13) 1_655 2_645
Co7 O10 Ca3 95.49(9) . 2_645
Co6 O10 Ca1 96.91(10) 1_655 1_655
Co7 O10 Ca1 90.12(12) . 1_655
Ca3 O10 Ca1 108.51(9) 2_645 1_655
Co6 O10 Ca2 87.26(8) 1_655 4_665
Co7 O10 Ca2 88.01(12) . 4_665
Ca3 O10 Ca2 171.57(14) 2_645 4_665
Ca1 O10 Ca2 79.09(9) 1_655 4_665
Co6 O10 Ca3 87.76(12) 1_655 4_565
Co7 O10 Ca3 84.55(9) . 4_565
Ca3 O10 Ca3 78.34(8) 2_645 4_565
Ca1 O10 Ca3 171.75(14) 1_655 4_565
Ca2 O10 Ca3 94.40(8) 4_665 4_565
Co7 O11 Co5 167.03(14) 4_565 2_556
Co7 O11 Ca4 97.28(10) 4_565 2_656
Co5 O11 Ca4 91.73(13) 2_556 2_656
Co7 O11 Ca2 89.07(13) 4_565 .
Co5 O11 Ca2 96.64(9) 2_556 .
Ca4 O11 Ca2 109.90(9) 2_656 .
Co7 O11 Ca4 86.96(9) 4_565 4_565
Co5 O11 Ca4 85.22(11) 2_556 4_565
Ca4 O11 Ca4 81.24(9) 2_656 4_565
Ca2 O11 Ca4 168.59(13) . 4_565
Co7 O11 Ca1 84.55(11) 4_565 4_565
Co5 O11 Ca1 84.95(8) 2_556 4_565
Ca4 O11 Ca1 169.67(13) 2_656 4_565
Ca2 O11 Ca1 80.24(9) . 4_565
Ca4 O11 Ca1 88.73(8) 4_565 4_565
Co7 O12 Co6 166.84(14) . .
Co7 O12 Ca1 89.54(13) . .
Co6 O12 Ca1 96.02(9) . .
Co7 O12 Ca3 98.36(10) . 2_645
Co6 O12 Ca3 90.92(13) . 2_645
Ca1 O12 Ca3 110.28(9) . 2_645
Co7 O12 Ca3 87.58(8) . 4_565
Co6 O12 Ca3 84.61(11) . 4_565
Ca1 O12 Ca3 168.43(13) . 4_565
Ca3 O12 Ca3 81.24(10) 2_645 4_565
Co7 O12 Ca2 84.91(11) . 4_565
Co6 O12 Ca2 84.35(8) . 4_565
Ca1 O12 Ca2 79.84(10) . 4_565
Ca3 O12 Ca2 169.29(13) 2_645 4_565
Ca3 O12 Ca2 88.74(7) 4_565 4_565

loop_
_geom_bond_atom_site_label_1
_geom_bond_atom_site_label_2
_geom_bond_distance
_geom_bond_site_symmetry_2
Ca1 O2 2.2998(15) 1_455
Ca1 O5 2.352(3) .
Ca1 O12 2.408(3) .
Ca1 O10 2.473(3) 1_455
Ca1 O9 2.543(3) 3_556
Ca1 O11 2.556(3) 4_565
Ca1 O8 2.573(3) .
Ca1 O8 2.826(3) 1_455
Ca1 Co7 3.0532(8) .
Ca1 Co5 3.0790(9) .
Ca1 Co7 3.1368(8) 1_455
Ca1 Ca2 3.1958(14) 4_565
Ca2 O1 2.3005(16) 3_566
Ca2 O6 2.352(3) .
Ca2 O11 2.400(3) .
Ca2 O9 2.475(3) 2_556
Ca2 O10 2.546(3) 4_465
Ca2 O12 2.569(3) 4_565
Ca2 O7 2.578(3) .
Ca2 O7 2.818(3) 1_455
Ca2 Co7 3.0551(8) 4_565
Ca2 Co6 3.0864(9) 2
Ca2 Co7 3.1379(8) 4_465
Ca2 Ca1 3.1957(14) 4_565
Ca3 O4 2.3008(16) 3_665
Ca3 O7 2.353(3) .
Ca3 O12 2.408(3) 2_655
Ca3 O10 2.472(3) 2_655
Ca3 O12 2.514(3) 4_565
Ca3 O6 2.530(3) .
Ca3 O10 2.601(3) 4_565
Ca3 O6 2.876(3) 1_655
Ca3 Co6 3.0521(8) 2
Ca3 Co7 3.0853(10) 4_565
Ca3 Co6 3.1438(8) 2_655
Ca3 Ca3 3.2058(17) 3_665
Ca4 O3 2.3031(15) .
Ca4 O8 2.349(3) .
Ca4 O11 2.399(3) 2_646
Ca4 O9 2.473(3) .
Ca4 O11 2.508(3) 4_565
Ca4 O5 2.535(3) .
Ca4 O9 2.600(3) 3_656
Ca4 O5 2.868(3) 1_655
Ca4 Co5 3.0493(7) .
Ca4 Co7 3.0822(10) .
Ca4 Co5 3.1412(7) 1_655
Ca4 Ca4 3.1955(17) 3_656
Co1 O7 1.806(3) 3_666
Co1 O7 1.806(3) 2_646
Co1 O1 1.918(3) .
Co1 O3 1.922(3) .
Co1 Ca2 3.2743(9) 2_546
Co1 Ca2 3.2743(9) 3_566
Co1 Ca4 3.2840(10) 4_565
Co1 Ca2 3.5549(9) 3_666
Co1 Ca2 3.5549(9) 2_646
Co1 Ca3 3.6538(10) 3_666
Co1 Ca3 3.6538(10) 2_646
Co2 O8 1.806(3) .
Co2 O8 1.806(3) 4_565
Co2 O2 1.924(3) .
Co2 O4 1.926(3) .
Co2 Ca1 3.2723(9) 4_665
Co2 Ca1 3.2723(9) 1_655
Co2 Ca3 3.2888(10) 2_645
Co2 Ca3 3.2888(10) 3_665
Co2 Ca1 3.5572(9) 4_565
Co2 Ca4 3.6600(10) 4_565
Co3 O6 1.792(3) 2_545
Co3 O6 1.792(3) 3_565
Co3 O2 1.926(3) 1_455
Co3 O4 1.933(3) .
Co3 Ca3 3.2635(9) 3_665
Co3 Ca3 3.2635(9) 2_645
Co3 Ca1 3.2945(10) 4_565
Co3 Ca3 3.5592(9) 2_545
Co3 Ca3 3.5592(9) 3_565
Co3 Ca2 3.6525(10) 2_545
Co3 Ca2 3.6525(10) 3_565
Co4 O5 1.799(3) 1_655
Co4 O5 1.799(3) 4_665
Co4 O1 1.920(3) 1_655
Co4 O3 1.930(3) .
Co4 Ca4 3.2604(9) 4_565
Co4 Ca2 3.2850(10) 3_666
Co4 Ca2 3.2850(10) 2_646
Co4 Ca4 3.5674(9) 4_665
Co4 Ca4 3.5674(9) 1_655
Co4 Ca1 3.6487(10) 1_655
Co4 Ca1 3.6487(10) 4_665
Co5 O9 1.879(3) 3_556
Co5 O9 1.879(3) .
Co5 O11 1.957(3) 4_565
Co5 O11 1.957(3) 2_546
Co5 O5 2.090(3) .
Co5 O5 2.090(3) 3_556
Co5 Ca4 3.0493(7) 3_556
Co5 Ca1 3.0790(9) 3_556
Co5 Ca4 3.1412(8) 1_455
Co5 Ca4 3.1412(8) 3_656
Co6 O10 1.871(3) 3_655
Co6 O10 1.871(3) 1_455
Co6 O12 1.983(3) .
Co6 O12 1.983(3) 3
Co6 O6 2.103(3) 4_565
Co6 O6 2.103(3) 2_545
Co6 Ca3 3.0521(8) 2_545
Co6 Ca3 3.0521(8) 4_565
Co6 Ca2 3.0864(9) 2_545
Co6 Ca2 3.0864(9) 4_565
Co6 Ca3 3.1438(8) 4_465
Co6 Ca3 3.1438(8) 2_645
Co7 O12 1.897(3) .
Co7 O9 1.901(3) 3_656
Co7 O10 1.925(3) .
Co7 O11 1.930(3) 4_565
Co7 O7 2.072(3) 4_565
Co7 O8 2.075(3) .
Co7 Ca2 3.0552(8) 4_565
Co7 Ca3 3.0853(10) 4_565
Co7 Ca1 3.1368(8) 1_655
Co7 Ca2 3.1379(8) 4_665
O1 Co4 1.920(3) 1_455
O1 Ca2 2.3005(16) 3_566
O1 Ca2 2.3005(16) 2_546
O2 Co3 1.926(3) 1_655
O2 Ca1 2.2998(15) 4_665
O2 Ca1 2.2998(15) 1_655
O3 Ca4 2.3031(15) 4_565
O4 Ca3 2.3008(16) 2_645
O4 Ca3 2.3008(16) 3_665
O5 Co4 1.799(3) 1_455
O5 Ca4 2.868(3) 1_455
O6 Co3 1.792(3) 3_565
O6 Co6 2.103(3) 2
O6 Ca3 2.876(3) 1_455
O7 Co1 1.806(3) 3_666
O7 Co7 2.072(3) 4_565
O7 Ca2 2.818(3) 1_655
O8 Ca1 2.826(3) 1_655
O9 Co7 1.901(3) 3_656
O9 Ca2 2.475(3) 2_546
O9 Ca1 2.543(3) 3_556
O9 Ca4 2.600(3) 3_656
O10 Co6 1.871(3) 1_655
O10 Ca3 2.472(3) 2_645
O10 Ca1 2.473(3) 1_655
O10 Ca2 2.546(3) 4_665
O10 Ca3 2.601(3) 4_565
O11 Co7 1.930(3) 4_565
O11 Co5 1.956(3) 2_556
O11 Ca4 2.399(3) 2_656
O11 Ca4 2.508(3) 4_565
O11 Ca1 2.556(3) 4_565
O12 Ca3 2.408(3) 2_645
O12 Ca3 2.514(3) 4_565
O12 Ca2 2.569(3) 4_565
